data_1570374
loop_
_publ_author_name
'Chen, Qian-Qian'
'Hu, Chun-Li'
'Zhang, Ming-Zhi'
'Mao, Jiang-Gao'

_publ_section_title
;
 (C<sub>5</sub>H<sub>6.16</sub>N<sub>2</sub>Cl<sub>0.84</sub>)(IO<sub>2</sub>Cl<sub>2</sub>):
 a birefringent crystal featuring unprecedented
 (IO<sub>2</sub>Cl<sub>2</sub>)<sup>-</sup> anions and &#x3c0;-conjugated
 organic cations.
;
_journal_issue 48
_journal_name_full 'Chemical science'
_journal_page_first 14302
_journal_page_last 14307
_journal_paper_doi 10.1039/d3sc05770d
_journal_volume 14
_journal_year 2023
_chemical_formula_sum 'C5 H6.16 Cl2.84 I N2 O2'
_chemical_formula_weight 353.86
_space_group_crystal_system triclinic
_space_group_IT_number 2
_space_group_name_Hall '-P 1'
_space_group_name_H-M_alt 'P -1'
_atom_sites_solution_hydrogens geom
_audit_creation_method SHELXL-2016/6
_audit_update_record
;
2023-10-09 deposited with the CCDC.	2023-11-27 downloaded from the CCDC.
;
_cell_angle_alpha 83.344(5)
_cell_angle_beta 89.699(5)
_cell_angle_gamma 70.311(6)
_cell_formula_units_Z 2
_cell_length_a 7.5387(5)
_cell_length_b 8.2803(5)
_cell_length_c 8.4979(5)
_cell_measurement_reflns_used 4545
_cell_measurement_temperature 294(2)
_cell_measurement_theta_max 29.2030
_cell_measurement_theta_min 4.0650
_cell_volume 495.76(6)
_computing_structure_refinement 'SHELXL-2016/6 (Sheldrick, 2016)'
_computing_structure_solution 'SHELXT 2014/5 (Sheldrick, 2014)'
_diffrn_ambient_temperature 294(2)
_diffrn_measured_fraction_theta_full 0.998
_diffrn_measured_fraction_theta_max 0.998
_diffrn_measurement_device_type 'SuperNova, Dual, Cu at home/near, Atlas'
_diffrn_measurement_method '\w scans'
_diffrn_radiation_type MoK\a
_diffrn_radiation_wavelength 0.71073
_diffrn_reflns_av_R_equivalents 0.0516
_diffrn_reflns_av_unetI/netI 0.0395
_diffrn_reflns_Laue_measured_fraction_full 0.998
_diffrn_reflns_Laue_measured_fraction_max 0.998
_diffrn_reflns_limit_h_max 9
_diffrn_reflns_limit_h_min -9
_diffrn_reflns_limit_k_max 10
_diffrn_reflns_limit_k_min -10
_diffrn_reflns_limit_l_max 10
_diffrn_reflns_limit_l_min -10
_diffrn_reflns_number 8792
_diffrn_reflns_point_group_measured_fraction_full 0.998
_diffrn_reflns_point_group_measured_fraction_max 0.998
_diffrn_reflns_theta_full 25.242
_diffrn_reflns_theta_max 26.357
_diffrn_reflns_theta_min 3.350
_exptl_absorpt_coefficient_mu 3.962
_exptl_crystal_colour Yellow
_exptl_crystal_density_diffrn 2.370
_exptl_crystal_description Clubbed
_exptl_crystal_F_000 335
_exptl_crystal_size_max 0.05
_exptl_crystal_size_mid 0.03
_exptl_crystal_size_min 0.02
_refine_diff_density_max 0.732
_refine_diff_density_min -0.775
_refine_diff_density_rms 0.116
_refine_ls_extinction_method none
_refine_ls_goodness_of_fit_ref 1.040
_refine_ls_hydrogen_treatment constr
_refine_ls_matrix_type full
_refine_ls_number_parameters 119
_refine_ls_number_reflns 2030
_refine_ls_number_restraints 0
_refine_ls_restrained_S_all 1.040
_refine_ls_R_factor_all 0.0290
_refine_ls_R_factor_gt 0.0239
_refine_ls_shift/su_max 0.000
_refine_ls_shift/su_mean 0.000
_refine_ls_structure_factor_coef Fsqd
_refine_ls_weighting_details 'w=1/[\s^2^(Fo^2^)+(0.0224P)^2^] where P=(Fo^2^+2Fc^2^)/3'
_refine_ls_weighting_scheme calc
_refine_ls_wR_factor_gt 0.0512
_refine_ls_wR_factor_ref 0.0536
_reflns_Friedel_coverage 0.000
_reflns_number_gt 1844
_reflns_number_total 2030
_reflns_threshold_expression 'I > 2\s(I)'
_cod_data_source_file d3sc05770d2.cif
_cod_data_source_block 2
_cod_depositor_comments 'Adding full bibliography for 1570374.cif.'
_cod_database_code 1570374
_shelx_shelxl_version_number 2016/6
_shelx_space_group_comment
;
The symmetry employed for this shelxl refinement is uniquely defined
by the following loop, which should always be used as a source of
symmetry information in preference to the above space-group names.
They are only intended as comments.
;

loop_
_space_group_symop_operation_xyz
'x, y, z'
'-x, -y, -z'

loop_
_atom_site_label
_atom_site_type_symbol
_atom_site_fract_x
_atom_site_fract_y
_atom_site_fract_z
_atom_site_U_iso_or_equiv
_atom_site_adp_type
_atom_site_occupancy
_atom_site_site_symmetry_order
_atom_site_calc_flag
_atom_site_refinement_flags_posn
_atom_site_refinement_flags_adp
_atom_site_refinement_flags_occupancy
_atom_site_disorder_assembly
_atom_site_disorder_group
I1 I 0.26013(3) 0.97455(3) 0.01367(2) 0.02131(9) Uani 1 1 d . . . . .
Cl1 Cl 0.23015(14) 0.97475(13) -0.27878(9) 0.0375(2) Uani 1 1 d . . . . .
Cl2 Cl 0.27189(14) 1.01489(12) 0.29914(10) 0.0361(2) Uani 1 1 d . . . . .
Cl3 Cl 0.1118(2) 0.55050(19) 0.82082(13) 0.0511(5) Uani 0.840(4) 1 d . . . . .
N1 N 0.1904(4) 0.6306(4) 0.3639(3) 0.0296(7) Uani 1 1 d . . . . .
H1 H 0.150725 0.714200 0.288468 0.036 Uiso 1 1 calc R U . . .
N2 N 0.3610(5) 0.4623(4) 0.1800(3) 0.0408(8) Uani 1 1 d . . . . .
H2A H 0.317416 0.548456 0.107384 0.049 Uiso 1 1 calc R U . . .
H2B H 0.437480 0.365598 0.156203 0.049 Uiso 1 1 calc R U . . .
C1 C 0.1283(5) 0.6599(5) 0.5120(4) 0.0330(8) Uani 1 1 d . . . . .
H1A H 0.044565 0.767145 0.530435 0.040 Uiso 1 1 calc R U . . .
C2 C 0.1912(6) 0.5291(5) 0.6323(4) 0.0357(9) Uani 1 1 d . . . . .
C3 C 0.3201(6) 0.3702(5) 0.6019(4) 0.0368(9) Uani 1 1 d . . . . .
H3 H 0.366051 0.281675 0.684751 0.044 Uiso 1 1 calc R U . . .
C4 C 0.3783(5) 0.3443(5) 0.4543(4) 0.0337(9) Uani 1 1 d . . . . .
H4 H 0.463349 0.237909 0.435172 0.040 Uiso 1 1 calc R U . . .
C5 C 0.3102(5) 0.4785(4) 0.3284(4) 0.0281(8) Uani 1 1 d . . . . .
O1 O 0.4949(3) 0.8241(3) 0.0228(3) 0.0295(5) Uani 1 1 d . . . . .
O2 O 0.1330(3) 0.8276(3) 0.0554(2) 0.0287(5) Uani 1 1 d . . . . .

loop_
_atom_site_aniso_label
_atom_site_aniso_U_11
_atom_site_aniso_U_22
_atom_site_aniso_U_33
_atom_site_aniso_U_23
_atom_site_aniso_U_13
_atom_site_aniso_U_12
I1 0.01836(14) 0.02059(13) 0.02347(13) -0.00201(8) 0.00014(8) -0.00483(9)
Cl1 0.0362(6) 0.0501(6) 0.0265(4) -0.0054(4) 0.0016(4) -0.0147(5)
Cl2 0.0377(6) 0.0422(6) 0.0295(4) -0.0115(4) 0.0008(4) -0.0124(4)
Cl3 0.0515(9) 0.0706(10) 0.0299(7) -0.0132(5) 0.0033(5) -0.0169(7)
N1 0.0342(19) 0.0240(16) 0.0288(15) 0.0005(12) -0.0039(13) -0.0085(14)
N2 0.048(2) 0.0358(19) 0.0339(18) -0.0092(14) 0.0064(15) -0.0071(17)
C1 0.030(2) 0.033(2) 0.035(2) -0.0115(15) -0.0005(15) -0.0054(17)
C2 0.031(2) 0.048(2) 0.0302(19) -0.0060(16) -0.0005(15) -0.0162(19)
C3 0.036(2) 0.038(2) 0.037(2) 0.0077(16) -0.0093(17) -0.0160(19)
C4 0.034(2) 0.023(2) 0.041(2) -0.0013(15) -0.0047(16) -0.0067(17)
C5 0.028(2) 0.0254(19) 0.0341(19) -0.0054(14) -0.0017(15) -0.0122(16)
O1 0.0181(13) 0.0298(14) 0.0357(13) -0.0057(10) 0.0007(10) -0.0013(11)
O2 0.0281(14) 0.0280(13) 0.0321(12) 0.0010(10) -0.0014(10) -0.0136(11)

loop_
_atom_type_symbol
_atom_type_description
_atom_type_scat_dispersion_real
_atom_type_scat_dispersion_imag
_atom_type_scat_source
C C 0.0033 0.0016 'International Tables Vol C Tables 4.2.6.8 and 6.1.1.4'
H H 0.0000 0.0000 'International Tables Vol C Tables 4.2.6.8 and 6.1.1.4'
Cl Cl 0.1484 0.1585 'International Tables Vol C Tables 4.2.6.8 and 6.1.1.4'
I I -0.4742 1.8119 'International Tables Vol C Tables 4.2.6.8 and 6.1.1.4'
N N 0.0061 0.0033 'International Tables Vol C Tables 4.2.6.8 and 6.1.1.4'
O O 0.0106 0.0060 'International Tables Vol C Tables 4.2.6.8 and 6.1.1.4'

loop_
_geom_angle_atom_site_label_1
_geom_angle_atom_site_label_2
_geom_angle_atom_site_label_3
_geom_angle
_geom_angle_site_symmetry_1
_geom_angle_site_symmetry_3
_geom_angle_publ_flag
O1 I1 O2 99.63(11) . . ?
O1 I1 Cl2 93.01(7) . . ?
O2 I1 Cl2 91.48(7) . . ?
O1 I1 Cl1 92.11(7) . . ?
O2 I1 Cl1 92.72(7) . . ?
Cl2 I1 Cl1 172.75(3) . . ?
C5 N1 C1 123.9(3) . . ?
C5 N1 H1 118.0 . . ?
C1 N1 H1 118.0 . . ?
C5 N2 H2A 120.0 . . ?
C5 N2 H2B 120.0 . . ?
H2A N2 H2B 120.0 . . ?
C2 C1 N1 118.5(3) . . ?
C2 C1 H1A 120.7 . . ?
N1 C1 H1A 120.7 . . ?
C1 C2 C3 119.6(3) . . ?
C1 C2 Cl3 121.9(3) . . ?
C3 C2 Cl3 118.5(3) . . ?
C4 C3 C2 120.7(3) . . ?
C4 C3 H3 119.7 . . ?
C2 C3 H3 119.7 . . ?
C3 C4 C5 119.9(3) . . ?
C3 C4 H4 120.0 . . ?
C5 C4 H4 120.0 . . ?
N2 C5 N1 119.4(3) . . ?
N2 C5 C4 123.3(3) . . ?
N1 C5 C4 117.3(3) . . ?

loop_
_geom_bond_atom_site_label_1
_geom_bond_atom_site_label_2
_geom_bond_distance
_geom_bond_site_symmetry_2
_geom_bond_publ_flag
I1 O1 1.784(2) . ?
I1 O2 1.791(2) . ?
I1 Cl2 2.4929(8) . ?
I1 Cl1 2.4963(8) . ?
Cl3 C2 1.715(4) . ?
N1 C5 1.346(4) . ?
N1 C1 1.360(4) . ?
N1 H1 0.8600 . ?
N2 C5 1.325(4) . ?
N2 H2A 0.8600 . ?
N2 H2B 0.8600 . ?
C1 C2 1.359(5) . ?
C1 H1A 0.9300 . ?
C2 C3 1.399(5) . ?
C3 C4 1.344(5) . ?
C3 H3 0.9300 . ?
C4 C5 1.410(5) . ?
C4 H4 0.9300 . ?

loop_
_geom_hbond_atom_site_label_D
_geom_hbond_atom_site_label_H
_geom_hbond_atom_site_label_A
_geom_hbond_distance_DH
_geom_hbond_distance_HA
_geom_hbond_distance_DA
_geom_hbond_angle_DHA
_geom_hbond_site_symmetry_A
N1 H1 O2 0.86 2.08 2.875(3) 154.3 .
N2 H2A O2 0.86 2.25 2.999(4) 145.2 .
N2 H2B O1 0.86 2.25 2.994(4) 145.3 2_665
